data_4036434
loop_
_publ_author_name
'Yamaguchi, Kirara'
'Murai, Toshiaki'
'Hasegawa, Saki'
'Miwa, Yohei'
'Kutsumizu, Shoichi'
'Maruyama, Toshifumi'
'Sasamori, Takahiro'
'Tokitoh, Norihiro'

_publ_section_title
;
 5-N-Arylaminothiazoles as Highly Twisted Fluorescent Monocyclic
 Heterocycles: Synthesis and Characterization.
;
_journal_issue 21
_journal_name_full 'The Journal of organic chemistry'
_journal_page_first 10742
_journal_page_last 10756
_journal_paper_doi 10.1021/acs.joc.5b01963
_journal_volume 80
_journal_year 2015
_chemical_formula_moiety 'C27 H21 N3 S'
_chemical_formula_sum 'C27 H21 N3 S'
_chemical_formula_weight 419.53
_space_group_IT_number 14
_space_group_name_Hall '-P 2yab'
_space_group_name_H-M_alt 'P 1 21/a 1'
_symmetry_cell_setting monoclinic
_symmetry_Int_Tables_number 14
_symmetry_space_group_name_H-M 'P 1 21/a 1'
_atom_sites_solution_hydrogens geom
_atom_sites_solution_primary direct
_atom_sites_solution_secondary difmap
_audit_creation_method SHELXL-97
_cell_angle_alpha 90.00
_cell_angle_beta 107.362(5)
_cell_angle_gamma 90.00
_cell_formula_units_Z 8
_cell_length_a 13.164(5)
_cell_length_b 18.507(7)
_cell_length_c 18.469(7)
_cell_measurement_reflns_used 7135
_cell_measurement_temperature 123(2)
_cell_measurement_theta_max 30.6
_cell_measurement_theta_min 1.2
_cell_volume 4295(3)
_computing_structure_refinement 'SHELXL-97 (Sheldrick, 1997)'
_computing_structure_solution 'SHELXS-97 (Sheldrick, 1990)'
_diffrn_ambient_temperature 123(2)
_diffrn_detector_area_resol_mean 14.63
_diffrn_measured_fraction_theta_full 0.999
_diffrn_measured_fraction_theta_max 0.999
_diffrn_measurement_device_type 'Rigaku/MSC Mercury CCD'
_diffrn_measurement_method \w
_diffrn_radiation_monochromator graphite
_diffrn_radiation_source 'fine-focus sealed tube'
_diffrn_radiation_type MoK\a
_diffrn_radiation_wavelength 0.71075
_diffrn_reflns_av_R_equivalents 0.1068
_diffrn_reflns_av_sigmaI/netI 0.1224
_diffrn_reflns_limit_h_max 13
_diffrn_reflns_limit_h_min -14
_diffrn_reflns_limit_k_max 20
_diffrn_reflns_limit_k_min -15
_diffrn_reflns_limit_l_max 20
_diffrn_reflns_limit_l_min -20
_diffrn_reflns_number 25091
_diffrn_reflns_theta_full 23.50
_diffrn_reflns_theta_max 23.50
_diffrn_reflns_theta_min 1.16
_exptl_absorpt_coefficient_mu 0.170
_exptl_absorpt_correction_T_max 1.000
_exptl_absorpt_correction_T_min 0.609
_exptl_absorpt_correction_type multi-scan
_exptl_absorpt_process_details '(Jacobson, 1998)'
_exptl_crystal_colour Yellow
_exptl_crystal_density_diffrn 1.298
_exptl_crystal_density_method 'not measured'
_exptl_crystal_description Block
_exptl_crystal_F_000 1760
_exptl_crystal_size_max 0.14
_exptl_crystal_size_mid 0.11
_exptl_crystal_size_min 0.06
_refine_diff_density_max 0.496
_refine_diff_density_min -0.571
_refine_diff_density_rms 0.169
_refine_ls_extinction_method none
_refine_ls_goodness_of_fit_ref 1.160
_refine_ls_hydrogen_treatment constr
_refine_ls_matrix_type full
_refine_ls_number_parameters 559
_refine_ls_number_reflns 6345
_refine_ls_number_restraints 0
_refine_ls_restrained_S_all 1.160
_refine_ls_R_factor_all 0.1393
_refine_ls_R_factor_gt 0.0901
_refine_ls_shift/su_max 0.000
_refine_ls_shift/su_mean 0.000
_refine_ls_structure_factor_coef Fsqd
_refine_ls_weighting_details 'calc w=1/[\s^2^(Fo^2^)+(0.0861P)^2^+3.0131P] where P=(Fo^2^+2Fc^2^)/3'
_refine_ls_weighting_scheme calc
_refine_ls_wR_factor_gt 0.1917
_refine_ls_wR_factor_ref 0.2327
_reflns_number_gt 4258
_reflns_number_total 6345
_reflns_threshold_expression >2sigma(I)
_cod_data_source_file jo5b01963_si_004.cif
_cod_data_source_block bn2py
_cod_original_cell_volume 4294(3)
_cod_original_sg_symbol_H-M 'P 21/a       '
_cod_database_code 4036434

loop_
_symmetry_equiv_pos_as_xyz
'x, y, z'
'-x+1/2, y+1/2, -z'
'-x, -y, -z'
'x-1/2, -y-1/2, z'

loop_
_atom_site_label
_atom_site_type_symbol
_atom_site_fract_x
_atom_site_fract_y
_atom_site_fract_z
_atom_site_U_iso_or_equiv
_atom_site_adp_type
_atom_site_occupancy
_atom_site_symmetry_multiplicity
_atom_site_calc_flag
_atom_site_refinement_flags
S1 S 0.53068(10) 0.17261(8) 0.05221(9) 0.0284(4) Uani 1 1 d .
S2 S 0.83090(11) 0.15532(9) 0.50012(9) 0.0381(4) Uani 1 1 d .
N1 N 0.5676(3) 0.1186(2) -0.0652(3) 0.0273(11) Uani 1 1 d .
N2 N 0.6992(3) 0.2622(2) 0.0660(2) 0.0247(11) Uani 1 1 d .
N3 N 0.3525(3) 0.0715(2) 0.0092(3) 0.0276(11) Uani 1 1 d .
N4 N 0.7928(3) 0.1446(3) 0.6282(3) 0.0306(12) Uani 1 1 d .
N5 N 0.6223(3) 0.1913(3) 0.4373(3) 0.0368(13) Uani 1 1 d .
N6 N 1.0472(4) 0.1181(3) 0.5968(3) 0.0462(15) Uani 1 1 d .
C1 C 0.5035(4) 0.1145(3) -0.0236(3) 0.0259(13) Uani 1 1 d .
C2 C 0.6349(4) 0.2080(3) 0.0228(3) 0.0288(14) Uani 1 1 d .
C3 C 0.6416(4) 0.1723(3) -0.0403(3) 0.0263(13) Uani 1 1 d .
C4 C 0.4108(4) 0.0660(3) -0.0399(3) 0.0252(13) Uani 1 1 d .
C5 C 0.3871(4) 0.0206(3) -0.1012(3) 0.0269(13) Uani 1 1 d .
H5 H 0.4308 0.0191 -0.1339 0.032 Uiso 1 1 calc R
C6 C 0.2971(4) -0.0233(3) -0.1147(3) 0.0306(14) Uani 1 1 d .
H6 H 0.2781 -0.0555 -0.1566 0.037 Uiso 1 1 calc R
C7 C 0.2370(4) -0.0185(3) -0.0657(3) 0.0328(15) Uani 1 1 d .
H7 H 0.1752 -0.0476 -0.0734 0.039 Uiso 1 1 calc R
C8 C 0.2668(4) 0.0288(3) -0.0050(4) 0.0334(15) Uani 1 1 d .
H8 H 0.2241 0.0311 0.0283 0.040 Uiso 1 1 calc R
C9 C 0.7187(4) 0.1866(3) -0.0828(3) 0.0267(14) Uani 1 1 d .
C10 C 0.7591(4) 0.2544(3) -0.0889(3) 0.0316(14) Uani 1 1 d .
H10 H 0.7389 0.2943 -0.0638 0.038 Uiso 1 1 calc R
C11 C 0.8290(4) 0.2648(4) -0.1313(3) 0.0399(16) Uani 1 1 d .
H11 H 0.8546 0.3120 -0.1362 0.048 Uiso 1 1 calc R
C12 C 0.8612(4) 0.2079(3) -0.1659(4) 0.0375(16) Uani 1 1 d .
H12 H 0.9101 0.2151 -0.1940 0.045 Uiso 1 1 calc R
C13 C 0.8224(4) 0.1399(3) -0.1596(4) 0.0388(16) Uani 1 1 d .
H13 H 0.8452 0.1002 -0.1835 0.047 Uiso 1 1 calc R
C14 C 0.7510(4) 0.1288(3) -0.1193(3) 0.0338(15) Uani 1 1 d .
H14 H 0.7237 0.0817 -0.1162 0.041 Uiso 1 1 calc R
C15 C 0.6541(4) 0.3270(3) 0.0810(3) 0.0270(14) Uani 1 1 d .
C16 C 0.5606(4) 0.3524(3) 0.0300(3) 0.0262(13) Uani 1 1 d .
H16 H 0.5270 0.3254 -0.0144 0.031 Uiso 1 1 calc R
C17 C 0.5160(4) 0.4168(3) 0.0436(3) 0.0325(15) Uani 1 1 d .
H17 H 0.4520 0.4334 0.0083 0.039 Uiso 1 1 calc R
C18 C 0.5630(4) 0.4572(3) 0.1074(3) 0.0305(14) Uani 1 1 d .
H18 H 0.5320 0.5014 0.1163 0.037 Uiso 1 1 calc R
C19 C 0.6564(4) 0.4322(3) 0.1587(4) 0.0333(15) Uani 1 1 d .
H19 H 0.6897 0.4596 0.2029 0.040 Uiso 1 1 calc R
C20 C 0.7015(4) 0.3672(3) 0.1458(3) 0.0250(13) Uani 1 1 d .
H20 H 0.7651 0.3503 0.1815 0.030 Uiso 1 1 calc R
C21 C 0.8115(4) 0.2445(3) 0.1028(3) 0.0259(13) Uani 1 1 d .
H21 H 0.8515 0.2903 0.1155 0.031 Uiso 1 1 calc R
H21A H 0.8389 0.2188 0.0655 0.031 Uiso 1 1 calc R
C22 C 0.8361(4) 0.1997(3) 0.1730(3) 0.0270(13) Uani 1 1 d .
C23 C 0.7687(4) 0.1921(3) 0.2168(3) 0.0311(14) Uani 1 1 d .
H23 H 0.7033 0.2179 0.2037 0.037 Uiso 1 1 calc R
C24 C 0.7946(4) 0.1478(3) 0.2796(3) 0.0326(15) Uani 1 1 d .
H24 H 0.7462 0.1426 0.3084 0.039 Uiso 1 1 calc R
C25 C 0.8904(4) 0.1104(3) 0.3014(3) 0.0357(15) Uani 1 1 d .
H25 H 0.9082 0.0798 0.3447 0.043 Uiso 1 1 calc R
C26 C 0.9593(4) 0.1190(3) 0.2581(4) 0.0376(16) Uani 1 1 d .
H26 H 1.0257 0.0944 0.2721 0.045 Uiso 1 1 calc R
C27 C 0.9328(4) 0.1625(3) 0.1953(3) 0.0327(15) Uani 1 1 d .
H27 H 0.9811 0.1675 0.1663 0.039 Uiso 1 1 calc R
C28 C 0.8683(4) 0.1390(3) 0.5957(4) 0.0331(15) Uani 1 1 d .
C29 C 0.7011(4) 0.1706(3) 0.5025(4) 0.0344(15) Uani 1 1 d .
C30 C 0.6974(4) 0.1625(3) 0.5755(3) 0.0317(14) Uani 1 1 d .
C31 C 0.9784(4) 0.1200(3) 0.6380(4) 0.0330(15) Uani 1 1 d .
C32 C 1.0093(4) 0.1059(3) 0.7147(4) 0.0398(16) Uani 1 1 d .
H32 H 0.9580 0.1065 0.7415 0.048 Uiso 1 1 calc R
C33 C 1.1136(5) 0.0910(4) 0.7524(4) 0.0471(18) Uani 1 1 d .
H33 H 1.1364 0.0828 0.8056 0.057 Uiso 1 1 calc R
C34 C 1.1843(5) 0.0885(4) 0.7104(4) 0.0488(19) Uani 1 1 d .
H34 H 1.2571 0.0772 0.7341 0.059 Uiso 1 1 calc R
C35 C 1.1484(4) 0.1025(4) 0.6346(4) 0.0507(19) Uani 1 1 d .
H35 H 1.1985 0.1011 0.6068 0.061 Uiso 1 1 calc R
C36 C 0.6013(4) 0.1699(3) 0.6022(4) 0.0354(15) Uani 1 1 d .
C37 C 0.4994(4) 0.1592(3) 0.5537(4) 0.0434(17) Uani 1 1 d .
H37 H 0.4895 0.1463 0.5022 0.052 Uiso 1 1 calc R
C38 C 0.4112(4) 0.1675(3) 0.5805(4) 0.0395(16) Uani 1 1 d .
H38 H 0.3415 0.1604 0.5471 0.047 Uiso 1 1 calc R
C39 C 0.4254(4) 0.1858(3) 0.6555(4) 0.0408(17) Uani 1 1 d .
H39 H 0.3656 0.1917 0.6737 0.049 Uiso 1 1 calc R
C40 C 0.5264(5) 0.1955(4) 0.7035(4) 0.0482(18) Uani 1 1 d .
H40 H 0.5365 0.2070 0.7553 0.058 Uiso 1 1 calc R
C41 C 0.6136(4) 0.1885(4) 0.6767(4) 0.0443(18) Uani 1 1 d .
H41 H 0.6830 0.1966 0.7102 0.053 Uiso 1 1 calc R
C42 C 0.5804(4) 0.1424(3) 0.3779(3) 0.0325(15) Uani 1 1 d .
C43 C 0.5322(4) 0.1657(4) 0.3038(4) 0.0360(16) Uani 1 1 d .
H43 H 0.5275 0.2159 0.2923 0.043 Uiso 1 1 calc R
C44 C 0.4913(4) 0.1154(4) 0.2467(4) 0.0466(19) Uani 1 1 d .
H44 H 0.4595 0.1314 0.1961 0.056 Uiso 1 1 calc R
C45 C 0.4962(5) 0.0424(4) 0.2626(4) 0.0494(19) Uani 1 1 d .
H45 H 0.4663 0.0084 0.2236 0.059 Uiso 1 1 calc R
C46 C 0.5446(5) 0.0194(4) 0.3356(4) 0.0472(18) Uani 1 1 d .
H46 H 0.5493 -0.0309 0.3467 0.057 Uiso 1 1 calc R
C47 C 0.5864(5) 0.0687(4) 0.3928(4) 0.0425(16) Uani 1 1 d .
H47 H 0.6197 0.0521 0.4430 0.051 Uiso 1 1 calc R
C48 C 0.5808(4) 0.2656(3) 0.4350(4) 0.0360(15) Uani 1 1 d .
H48 H 0.5692 0.2763 0.4844 0.043 Uiso 1 1 calc R
H48A H 0.5107 0.2679 0.3957 0.043 Uiso 1 1 calc R
C49 C 0.6508(4) 0.3236(3) 0.4186(3) 0.0323(14) Uani 1 1 d .
C50 C 0.6386(4) 0.3932(3) 0.4414(3) 0.0348(15) Uani 1 1 d .
H50 H 0.5879 0.4026 0.4676 0.042 Uiso 1 1 calc R
C51 C 0.6990(4) 0.4500(3) 0.4267(4) 0.0406(16) Uani 1 1 d .
H51 H 0.6906 0.4976 0.4436 0.049 Uiso 1 1 calc R
C52 C 0.7711(5) 0.4363(4) 0.3875(4) 0.0473(18) Uani 1 1 d .
H52 H 0.8113 0.4748 0.3758 0.057 Uiso 1 1 calc R
C53 C 0.7848(4) 0.3674(4) 0.3652(4) 0.0385(16) Uani 1 1 d .
H53 H 0.8361 0.3580 0.3395 0.046 Uiso 1 1 calc R
C54 C 0.7246(4) 0.3118(3) 0.3800(3) 0.0351(15) Uani 1 1 d .
H54 H 0.7339 0.2643 0.3634 0.042 Uiso 1 1 calc R

loop_
_atom_site_aniso_label
_atom_site_aniso_U_11
_atom_site_aniso_U_22
_atom_site_aniso_U_33
_atom_site_aniso_U_23
_atom_site_aniso_U_13
_atom_site_aniso_U_12
S1 0.0303(7) 0.0250(9) 0.0332(9) -0.0025(7) 0.0146(6) -0.0012(6)
S2 0.0385(8) 0.0401(10) 0.0365(10) 0.0045(8) 0.0124(7) 0.0005(7)
N1 0.026(2) 0.024(3) 0.033(3) 0.005(2) 0.010(2) 0.005(2)
N2 0.024(2) 0.026(3) 0.022(3) -0.002(2) 0.0035(19) 0.003(2)
N3 0.035(2) 0.017(3) 0.034(3) 0.001(2) 0.015(2) -0.001(2)
N4 0.036(3) 0.029(3) 0.024(3) -0.006(2) 0.006(2) 0.000(2)
N5 0.040(3) 0.032(3) 0.037(4) 0.007(3) 0.010(2) 0.003(2)
N6 0.041(3) 0.060(4) 0.041(4) 0.009(3) 0.016(3) -0.001(3)
C1 0.024(3) 0.020(3) 0.033(4) 0.005(3) 0.007(2) 0.003(2)
C2 0.032(3) 0.026(3) 0.028(4) 0.002(3) 0.009(3) 0.003(2)
C3 0.026(3) 0.023(3) 0.030(4) -0.005(3) 0.009(2) -0.002(2)
C4 0.031(3) 0.015(3) 0.030(4) 0.007(3) 0.009(3) 0.005(2)
C5 0.030(3) 0.027(3) 0.025(4) -0.001(3) 0.011(3) -0.001(2)
C6 0.036(3) 0.022(3) 0.032(4) 0.002(3) 0.008(3) 0.000(3)
C7 0.030(3) 0.023(3) 0.042(4) 0.005(3) 0.006(3) -0.003(2)
C8 0.026(3) 0.030(4) 0.046(4) -0.002(3) 0.013(3) -0.003(3)
C9 0.028(3) 0.030(4) 0.021(4) 0.002(3) 0.005(2) -0.002(2)
C10 0.043(3) 0.022(3) 0.033(4) -0.005(3) 0.016(3) -0.011(3)
C11 0.046(3) 0.042(4) 0.034(4) -0.001(3) 0.015(3) -0.019(3)
C12 0.034(3) 0.044(4) 0.040(4) 0.007(3) 0.019(3) 0.000(3)
C13 0.043(3) 0.039(4) 0.044(4) 0.008(3) 0.027(3) 0.008(3)
C14 0.040(3) 0.026(4) 0.038(4) 0.000(3) 0.016(3) 0.002(3)
C15 0.034(3) 0.023(3) 0.032(4) 0.002(3) 0.021(3) -0.001(2)
C16 0.032(3) 0.022(3) 0.023(3) 0.001(3) 0.005(2) -0.004(2)
C17 0.037(3) 0.027(4) 0.038(4) 0.003(3) 0.018(3) 0.002(3)
C18 0.035(3) 0.015(3) 0.046(4) -0.002(3) 0.019(3) -0.002(2)
C19 0.041(3) 0.021(3) 0.039(4) -0.001(3) 0.014(3) -0.005(3)
C20 0.024(3) 0.022(3) 0.029(4) 0.004(3) 0.007(2) -0.002(2)
C21 0.023(3) 0.024(3) 0.032(4) -0.007(3) 0.010(2) -0.004(2)
C22 0.030(3) 0.019(3) 0.030(4) -0.008(3) 0.006(3) -0.002(2)
C23 0.031(3) 0.034(4) 0.030(4) -0.009(3) 0.012(3) -0.002(3)
C24 0.038(3) 0.035(4) 0.026(4) -0.001(3) 0.011(3) -0.006(3)
C25 0.040(3) 0.039(4) 0.025(4) 0.000(3) 0.005(3) 0.000(3)
C26 0.036(3) 0.044(4) 0.030(4) 0.000(3) 0.003(3) 0.011(3)
C27 0.025(3) 0.042(4) 0.030(4) -0.014(3) 0.006(3) -0.003(3)
C28 0.032(3) 0.024(4) 0.043(4) 0.000(3) 0.011(3) 0.001(2)
C29 0.040(3) 0.029(4) 0.031(4) 0.002(3) 0.007(3) 0.002(3)
C30 0.037(3) 0.031(4) 0.026(4) -0.001(3) 0.008(3) 0.001(3)
C31 0.040(3) 0.026(4) 0.033(4) 0.003(3) 0.012(3) 0.001(3)
C32 0.036(3) 0.050(4) 0.039(5) 0.008(3) 0.020(3) 0.011(3)
C33 0.048(4) 0.059(5) 0.029(4) 0.006(4) 0.004(3) 0.013(3)
C34 0.035(3) 0.070(5) 0.038(5) 0.014(4) 0.005(3) 0.008(3)
C35 0.032(3) 0.074(5) 0.052(5) 0.010(4) 0.020(3) 0.003(3)
C36 0.038(3) 0.027(4) 0.042(4) 0.007(3) 0.014(3) 0.002(3)
C37 0.046(4) 0.043(4) 0.042(4) 0.002(4) 0.015(3) -0.004(3)
C38 0.033(3) 0.039(4) 0.042(5) 0.009(3) 0.006(3) 0.002(3)
C39 0.041(4) 0.032(4) 0.054(5) 0.003(3) 0.022(3) 0.004(3)
C40 0.040(4) 0.062(5) 0.041(4) -0.012(4) 0.010(3) 0.004(3)
C41 0.031(3) 0.055(5) 0.047(5) -0.010(4) 0.011(3) 0.010(3)
C42 0.035(3) 0.034(4) 0.029(4) -0.001(3) 0.011(3) 0.000(3)
C43 0.028(3) 0.041(4) 0.036(4) 0.016(3) 0.007(3) 0.001(3)
C44 0.023(3) 0.075(6) 0.040(5) 0.010(4) 0.007(3) 0.006(3)
C45 0.049(4) 0.062(6) 0.038(5) -0.005(4) 0.014(3) 0.005(3)
C46 0.050(4) 0.041(4) 0.049(5) -0.006(4) 0.014(3) 0.006(3)
C47 0.050(4) 0.037(4) 0.040(4) 0.003(4) 0.014(3) 0.002(3)
C48 0.043(3) 0.025(4) 0.044(4) 0.003(3) 0.019(3) 0.008(3)
C49 0.035(3) 0.035(4) 0.029(4) 0.005(3) 0.011(3) 0.005(3)
C50 0.035(3) 0.039(4) 0.029(4) -0.001(3) 0.008(3) 0.003(3)
C51 0.046(4) 0.029(4) 0.042(4) -0.009(3) 0.006(3) 0.001(3)
C52 0.052(4) 0.037(4) 0.052(5) 0.006(4) 0.013(3) -0.011(3)
C53 0.035(3) 0.048(5) 0.036(4) 0.008(3) 0.016(3) 0.003(3)
C54 0.037(3) 0.030(4) 0.037(4) 0.000(3) 0.010(3) 0.000(3)

loop_
_atom_type_symbol
_atom_type_description
_atom_type_scat_dispersion_real
_atom_type_scat_dispersion_imag
_atom_type_scat_source
C C 0.0033 0.0016 'International Tables Vol C Tables 4.2.6.8 and 6.1.1.4'
H H 0.0000 0.0000 'International Tables Vol C Tables 4.2.6.8 and 6.1.1.4'
N N 0.0061 0.0033 'International Tables Vol C Tables 4.2.6.8 and 6.1.1.4'
S S 0.1246 0.1234 'International Tables Vol C Tables 4.2.6.8 and 6.1.1.4'

loop_
_geom_angle_atom_site_label_1
_geom_angle_atom_site_label_2
_geom_angle_atom_site_label_3
_geom_angle
C1 S1 C2 88.5(3)
C28 S2 C29 89.1(3)
C1 N1 C3 111.4(5)
C2 N2 C15 120.4(4)
C2 N2 C21 117.3(4)
C15 N2 C21 121.8(4)
C8 N3 C4 115.9(5)
C28 N4 C30 110.5(5)
C29 N5 C42 121.2(5)
C29 N5 C48 117.2(5)
C42 N5 C48 121.5(5)
C35 N6 C31 116.4(6)
N1 C1 C4 123.9(5)
N1 C1 S1 115.5(4)
C4 C1 S1 120.5(4)
C3 C2 N2 130.6(5)
C3 C2 S1 109.9(4)
N2 C2 S1 119.3(4)
C2 C3 N1 114.6(5)
C2 C3 C9 126.6(5)
N1 C3 C9 118.8(5)
N3 C4 C5 124.4(5)
N3 C4 C1 114.6(5)
C5 C4 C1 121.0(5)
C4 C5 C6 118.4(5)
C7 C6 C5 118.1(5)
C6 C7 C8 119.6(5)
N3 C8 C7 123.5(5)
C10 C9 C14 118.6(5)
C10 C9 C3 123.1(5)
C14 C9 C3 118.4(5)
C9 C10 C11 120.5(5)
C12 C11 C10 120.5(6)
C11 C12 C13 119.5(5)
C12 C13 C14 120.8(6)
C13 C14 C9 120.0(6)
C16 C15 C20 118.8(5)
C16 C15 N2 119.9(5)
C20 C15 N2 121.3(5)
C17 C16 C15 120.5(5)
C18 C17 C16 121.1(5)
C17 C18 C19 118.9(5)
C18 C19 C20 120.5(6)
C15 C20 C19 120.3(5)
N2 C21 C22 117.0(4)
C23 C22 C27 117.9(6)
C23 C22 C21 123.9(5)
C27 C22 C21 118.2(5)
C22 C23 C24 121.0(5)
C23 C24 C25 121.1(5)
C26 C25 C24 118.0(6)
C27 C26 C25 120.7(5)
C26 C27 C22 121.3(5)
N4 C28 C31 122.7(6)
N4 C28 S2 115.8(4)
C31 C28 S2 121.6(4)
C30 C29 N5 130.2(5)
C30 C29 S2 109.3(4)
N5 C29 S2 120.4(4)
C29 C30 N4 115.3(5)
C29 C30 C36 126.6(5)
N4 C30 C36 118.0(5)
N6 C31 C32 122.3(5)
N6 C31 C28 115.5(6)
C32 C31 C28 122.2(5)
C33 C32 C31 120.3(5)
C32 C33 C34 117.6(6)
C35 C34 C33 119.1(6)
N6 C35 C34 124.2(5)
C41 C36 C37 118.9(5)
C41 C36 C30 119.6(5)
C37 C36 C30 121.6(6)
C36 C37 C38 120.0(6)
C39 C38 C37 120.2(6)
C40 C39 C38 119.6(5)
C39 C40 C41 120.3(6)
C36 C41 C40 121.1(6)
C47 C42 C43 118.8(6)
C47 C42 N5 119.5(6)
C43 C42 N5 121.7(6)
C44 C43 C42 119.8(6)
C45 C44 C43 120.8(7)
C46 C45 C44 119.4(7)
C45 C46 C47 120.5(7)
C46 C47 C42 120.7(7)
N5 C48 C49 115.3(4)
C50 C49 C54 117.9(5)
C50 C49 C48 118.1(5)
C54 C49 C48 123.9(5)
C49 C50 C51 121.4(5)
C52 C51 C50 119.0(6)
C53 C52 C51 120.2(6)
C52 C53 C54 120.2(6)
C53 C54 C49 121.2(6)

loop_
_geom_bond_atom_site_label_1
_geom_bond_atom_site_label_2
_geom_bond_distance
S1 C1 1.716(6)
S1 C2 1.747(5)
S2 C28 1.713(6)
S2 C29 1.745(6)
N1 C1 1.303(6)
N1 C3 1.372(7)
N2 C2 1.398(7)
N2 C15 1.402(7)
N2 C21 1.468(6)
N3 C8 1.337(6)
N3 C4 1.355(6)
N4 C28 1.309(7)
N4 C30 1.380(7)
N5 C29 1.389(7)
N5 C42 1.403(7)
N5 C48 1.476(7)
N6 C35 1.338(7)
N6 C31 1.346(7)
C1 C4 1.472(7)
C2 C3 1.365(8)
C3 C9 1.480(7)
C4 C5 1.368(7)
C5 C6 1.396(7)
C6 C7 1.370(7)
C7 C8 1.385(8)
C9 C10 1.381(8)
C9 C14 1.396(8)
C10 C11 1.388(7)
C11 C12 1.364(8)
C12 C13 1.374(8)
C13 C14 1.380(7)
C15 C16 1.389(7)
C15 C20 1.390(8)
C16 C17 1.383(8)
C17 C18 1.377(8)
C18 C19 1.388(8)
C19 C20 1.393(8)
C21 C22 1.490(8)
C22 C23 1.375(7)
C22 C27 1.396(7)
C23 C24 1.378(8)
C24 C25 1.388(8)
C25 C26 1.386(8)
C26 C27 1.370(8)
C28 C31 1.469(8)
C29 C30 1.371(8)
C30 C36 1.496(7)
C31 C32 1.377(8)
C32 C33 1.369(8)
C33 C34 1.379(8)
C34 C35 1.363(9)
C36 C41 1.379(8)
C36 C37 1.387(8)
C37 C38 1.399(8)
C38 C39 1.384(9)
C39 C40 1.371(8)
C40 C41 1.385(8)
C42 C47 1.389(8)
C42 C43 1.394(8)
C43 C44 1.389(9)
C44 C45 1.379(9)
C45 C46 1.375(9)
C46 C47 1.381(9)
C48 C49 1.502(8)
C49 C50 1.379(8)
C49 C54 1.383(7)
C50 C51 1.392(8)
C51 C52 1.379(8)
C52 C53 1.368(9)
C53 C54 1.376(8)

loop_
_geom_torsion_atom_site_label_1
_geom_torsion_atom_site_label_2
_geom_torsion_atom_site_label_3
_geom_torsion_atom_site_label_4
_geom_torsion
C3 N1 C1 C4 175.0(5)
C3 N1 C1 S1 -2.9(6)
C2 S1 C1 N1 2.4(4)
C2 S1 C1 C4 -175.6(5)
C15 N2 C2 C3 126.7(6)
C21 N2 C2 C3 -61.3(8)
C15 N2 C2 S1 -57.3(6)
C21 N2 C2 S1 114.7(5)
C1 S1 C2 C3 -1.1(4)
C1 S1 C2 N2 -177.9(4)
N2 C2 C3 N1 176.1(5)
S1 C2 C3 N1 -0.2(6)
N2 C2 C3 C9 -4.3(10)
S1 C2 C3 C9 179.4(5)
C1 N1 C3 C2 1.9(7)
C1 N1 C3 C9 -177.7(5)
C8 N3 C4 C5 0.2(8)
C8 N3 C4 C1 179.0(5)
N1 C1 C4 N3 -178.1(5)
S1 C1 C4 N3 -0.3(7)
N1 C1 C4 C5 0.7(8)
S1 C1 C4 C5 178.5(4)
N3 C4 C5 C6 -0.2(8)
C1 C4 C5 C6 -178.9(5)
C4 C5 C6 C7 0.2(8)
C5 C6 C7 C8 -0.2(8)
C4 N3 C8 C7 -0.2(8)
C6 C7 C8 N3 0.2(9)
C2 C3 C9 C10 -31.8(9)
N1 C3 C9 C10 147.8(5)
C2 C3 C9 C14 149.0(6)
N1 C3 C9 C14 -31.4(8)
C14 C9 C10 C11 1.0(9)
C3 C9 C10 C11 -178.2(5)
C9 C10 C11 C12 -1.9(9)
C10 C11 C12 C13 1.2(9)
C11 C12 C13 C14 0.4(10)
C12 C13 C14 C9 -1.2(9)
C10 C9 C14 C13 0.5(9)
C3 C9 C14 C13 179.8(5)
C2 N2 C15 C16 -28.3(7)
C21 N2 C15 C16 160.1(5)
C2 N2 C15 C20 152.3(5)
C21 N2 C15 C20 -19.3(7)
C20 C15 C16 C17 0.3(8)
N2 C15 C16 C17 -179.1(5)
C15 C16 C17 C18 0.1(8)
C16 C17 C18 C19 -0.2(8)
C17 C18 C19 C20 -0.2(8)
C16 C15 C20 C19 -0.7(7)
N2 C15 C20 C19 178.7(5)
C18 C19 C20 C15 0.7(8)
C2 N2 C21 C22 -77.3(6)
C15 N2 C21 C22 94.5(6)
N2 C21 C22 C23 -19.9(8)
N2 C21 C22 C27 159.4(5)
C27 C22 C23 C24 -1.7(8)
C21 C22 C23 C24 177.6(5)
C22 C23 C24 C25 1.3(9)
C23 C24 C25 C26 0.0(9)
C24 C25 C26 C27 -0.7(9)
C25 C26 C27 C22 0.2(9)
C23 C22 C27 C26 1.0(8)
C21 C22 C27 C26 -178.4(5)
C30 N4 C28 C31 -179.5(5)
C30 N4 C28 S2 0.5(6)
C29 S2 C28 N4 -0.5(5)
C29 S2 C28 C31 179.5(5)
C42 N5 C29 C30 -111.9(7)
C48 N5 C29 C30 65.1(8)
C42 N5 C29 S2 72.1(6)
C48 N5 C29 S2 -111.0(5)
C28 S2 C29 C30 0.4(5)
C28 S2 C29 N5 177.2(5)
N5 C29 C30 N4 -176.6(6)
S2 C29 C30 N4 -0.2(7)
N5 C29 C30 C36 4.4(11)
S2 C29 C30 C36 -179.2(5)
C28 N4 C30 C29 -0.2(7)
C28 N4 C30 C36 178.9(5)
C35 N6 C31 C32 -0.7(9)
C35 N6 C31 C28 178.5(6)
N4 C28 C31 N6 -178.5(5)
S2 C28 C31 N6 1.6(8)
N4 C28 C31 C32 0.8(9)
S2 C28 C31 C32 -179.2(5)
N6 C31 C32 C33 1.7(10)
C28 C31 C32 C33 -177.5(6)
C31 C32 C33 C34 -2.1(10)
C32 C33 C34 C35 1.6(11)
C31 N6 C35 C34 0.3(11)
C33 C34 C35 N6 -0.8(12)
C29 C30 C36 C41 -154.5(6)
N4 C30 C36 C41 26.5(8)
C29 C30 C36 C37 24.8(9)
N4 C30 C36 C37 -154.2(6)
C41 C36 C37 C38 0.1(9)
C30 C36 C37 C38 -179.2(5)
C36 C37 C38 C39 -0.4(9)
C37 C38 C39 C40 -0.4(9)
C38 C39 C40 C41 1.4(10)
C37 C36 C41 C40 0.9(10)
C30 C36 C41 C40 -179.7(6)
C39 C40 C41 C36 -1.7(10)
C29 N5 C42 C47 23.6(8)
C48 N5 C42 C47 -153.2(5)
C29 N5 C42 C43 -156.6(5)
C48 N5 C42 C43 26.6(7)
C47 C42 C43 C44 0.2(8)
N5 C42 C43 C44 -179.6(5)
C42 C43 C44 C45 1.0(8)
C43 C44 C45 C46 -1.6(8)
C44 C45 C46 C47 1.1(9)
C45 C46 C47 C42 0.0(9)
C43 C42 C47 C46 -0.7(8)
N5 C42 C47 C46 179.2(5)
C29 N5 C48 C49 78.0(7)
C42 N5 C48 C49 -105.1(6)
N5 C48 C49 C50 -157.3(5)
N5 C48 C49 C54 24.6(9)
C54 C49 C50 C51 -0.5(9)
C48 C49 C50 C51 -178.6(6)
C49 C50 C51 C52 1.1(9)
C50 C51 C52 C53 -1.8(10)
C51 C52 C53 C54 1.9(10)
C52 C53 C54 C49 -1.2(10)
C50 C49 C54 C53 0.5(9)
C48 C49 C54 C53 178.6(6)
